data_7044191
loop_
_publ_author_name
'Plajer, Alexander'
'Bold, Kevin'
'Rizzuto, Felix J.'
'Garc\'ia-Rodr\'iguez, Ra\'ul'
'Ronson, Tanya'
'Wright, Dominic S.'

_publ_section_title
;
 Isomerisation, Reactivity and Coordination Chemistry of a New Hybrid,
 Multi-functional Phosphazane
;
_journal_name_full 'Dalton Trans.'
_journal_paper_doi 10.1039/C7DT03074F
_journal_year 2017
_chemical_formula_moiety '(C12 H29 N3 P2 S Se)'
_chemical_formula_sum 'C12 H29 N3 P2 S Se'
_chemical_formula_weight 388.34
_space_group_crystal_system monoclinic
_space_group_IT_number 14
_space_group_name_Hall '-P 2yn'
_space_group_name_H-M_alt 'P 1 21/n 1'
_symmetry_space_group_name_Hall '-P 2yn'
_symmetry_space_group_name_H-M 'P 1 21/n 1'
_atom_sites_solution_hydrogens mixed
_audit_creation_method SHELXL-2014/7
_audit_update_record
;
2017-06-20 deposited with the CCDC.
2017-09-11 downloaded from the CCDC.
;
_cell_angle_alpha 90
_cell_angle_beta 114.4630(10)
_cell_angle_gamma 90
_cell_formula_units_Z 8
_cell_length_a 16.9527(4)
_cell_length_b 14.5736(4)
_cell_length_c 16.9848(4)
_cell_measurement_reflns_used 9881
_cell_measurement_temperature 180(2)
_cell_measurement_theta_max 69.79
_cell_measurement_theta_min 4.17
_cell_volume 3819.59(17)
_computing_cell_refinement 'Bruker SAINT'
_computing_data_collection 'Bruker APEX2'
_computing_data_reduction 'Bruker SAINT'
_computing_structure_refinement 'SHELXL-2014/7 (Sheldrick, 2014)'
_computing_structure_solution 'SHELXT (Sheldrick, 2014)'
_diffrn_ambient_temperature 180(2)
_diffrn_measured_fraction_theta_full 1.000
_diffrn_measured_fraction_theta_max 0.994
_diffrn_measurement_device_type 'Bruker APEX-II CCD'
_diffrn_measurement_method '\f and \w scans'
_diffrn_radiation_type CuK\a
_diffrn_radiation_wavelength 1.54178
_diffrn_reflns_av_R_equivalents 0.0530
_diffrn_reflns_av_unetI/netI 0.0493
_diffrn_reflns_Laue_measured_fraction_full 1.000
_diffrn_reflns_Laue_measured_fraction_max 0.994
_diffrn_reflns_limit_h_max 20
_diffrn_reflns_limit_h_min -20
_diffrn_reflns_limit_k_max 15
_diffrn_reflns_limit_k_min -17
_diffrn_reflns_limit_l_max 16
_diffrn_reflns_limit_l_min -20
_diffrn_reflns_number 28431
_diffrn_reflns_point_group_measured_fraction_full 1.000
_diffrn_reflns_point_group_measured_fraction_max 0.994
_diffrn_reflns_theta_full 67.679
_diffrn_reflns_theta_max 70.014
_diffrn_reflns_theta_min 2.858
_diffrn_source 'sealed tube'
_exptl_absorpt_coefficient_mu 5.204
_exptl_absorpt_correction_T_max 0.7533
_exptl_absorpt_correction_T_min 0.4558
_exptl_absorpt_correction_type multi-scan
_exptl_absorpt_process_details SADABS
_exptl_crystal_colour colourless
_exptl_crystal_density_diffrn 1.351
_exptl_crystal_description prism
_exptl_crystal_F_000 1616
_exptl_crystal_size_max 0.340
_exptl_crystal_size_mid 0.190
_exptl_crystal_size_min 0.160
_refine_diff_density_max 0.427
_refine_diff_density_min -0.728
_refine_diff_density_rms 0.086
_refine_ls_extinction_method none
_refine_ls_goodness_of_fit_ref 1.056
_refine_ls_hydrogen_treatment mixed
_refine_ls_matrix_type full
_refine_ls_number_parameters 360
_refine_ls_number_reflns 7208
_refine_ls_number_restraints 2
_refine_ls_restrained_S_all 1.056
_refine_ls_R_factor_all 0.0584
_refine_ls_R_factor_gt 0.0439
_refine_ls_shift/su_max 0.000
_refine_ls_shift/su_mean 0.000
_refine_ls_structure_factor_coef Fsqd
_refine_ls_weighting_details 'w=1/[\s^2^(Fo^2^)+(0.0342P)^2^+6.2211P] where P=(Fo^2^+2Fc^2^)/3'
_refine_ls_weighting_scheme calc
_refine_ls_wR_factor_gt 0.0953
_refine_ls_wR_factor_ref 0.1026
_reflns_Friedel_coverage 0.000
_reflns_number_gt 6084
_reflns_number_total 7208
_reflns_threshold_expression 'I > 2\s(I)'
_cod_data_source_file c7dt03074f2.cif
_cod_data_source_block shelx_CCDC2
_cod_depositor_comments
;
The following automatic conversions were performed:

'_exptl_absorpt_correction_type' value 'multi scan' changed to
'multi-scan' according to
/home/data/users/saulius/crontab/automatic-downloads/rss-feeds/RSC/lib/dictionaries/cif_core.dic
dictionary named 'cif_core.dic' version 2.4.2 from 2011-04-26.

Automatic conversion script
Id: cif_fix_values 4973 2017-02-22 13:04:09Z antanas 
;
_cod_database_code 7044191
_shelx_shelxl_version_number 2014/7
_shelx_space_group_comment
;
The symmetry employed for this shelxl refinement is uniquely defined
by the following loop, which should always be used as a source of
symmetry information in preference to the above space-group names.
They are only intended as comments.
;
_shelx_estimated_absorpt_t_min 0.271
_shelx_estimated_absorpt_t_max 0.490

loop_
_space_group_symop_operation_xyz
'x, y, z'
'-x+1/2, y+1/2, -z+1/2'
'-x, -y, -z'
'x-1/2, -y-1/2, z-1/2'

loop_
_atom_site_label
_atom_site_type_symbol
_atom_site_fract_x
_atom_site_fract_y
_atom_site_fract_z
_atom_site_U_iso_or_equiv
_atom_site_adp_type
_atom_site_occupancy
_atom_site_site_symmetry_order
_atom_site_calc_flag
_atom_site_refinement_flags_posn
_atom_site_refinement_flags_adp
Se1 Se 0.73791(3) 0.75994(6) 0.18906(3) 0.03134(16) Uani 1 1 d . .
Se2 Se 0.18469(4) 0.27978(4) 0.23107(3) 0.03157(15) Uani 1 1 d . .
P1 P 0.61173(7) 0.74984(9) 0.18219(7) 0.0194(2) Uani 1 1 d . .
P2 P 0.57103(8) 0.75342(10) 0.30769(8) 0.0248(3) Uani 1 1 d D .
P3 P 0.30034(8) 0.22499(9) 0.06614(8) 0.0255(3) Uani 1 1 d D .
P4 P 0.17677(7) 0.25984(8) 0.10614(7) 0.0195(2) Uani 1 1 d . .
C1 C 0.5861(4) 0.9303(4) 0.2412(4) 0.0351(12) Uani 1 1 d . .
C2 C 0.5698(4) 0.9680(4) 0.1526(4) 0.0528(17) Uani 1 1 d . .
H2A H 0.5743 1.0351 0.1554 0.079 Uiso 1 1 calc R U
H2B H 0.6130 0.9431 0.1339 0.079 Uiso 1 1 calc R U
H2C H 0.5117 0.9502 0.1111 0.079 Uiso 1 1 calc R U
C3 C 0.6756(4) 0.9585(4) 0.3068(4) 0.0468(15) Uani 1 1 d . .
H3A H 0.6796 1.0256 0.3097 0.070 Uiso 1 1 calc R U
H3B H 0.6853 0.9340 0.3638 0.070 Uiso 1 1 calc R U
H3C H 0.7197 0.9340 0.2891 0.070 Uiso 1 1 calc R U
C4 C 0.5161(5) 0.9641(5) 0.2691(5) 0.065(2) Uani 1 1 d . .
H4A H 0.5183 1.0312 0.2734 0.097 Uiso 1 1 calc R U
H4B H 0.4590 0.9450 0.2263 0.097 Uiso 1 1 calc R U
H4C H 0.5262 0.9377 0.3256 0.097 Uiso 1 1 calc R U
C6 C 0.6147(3) 0.5751(3) 0.2671(3) 0.0282(11) Uani 1 1 d . .
C7 C 0.5579(4) 0.5372(4) 0.3095(4) 0.0414(14) Uani 1 1 d . .
H7A H 0.5710 0.4720 0.3228 0.062 Uiso 1 1 calc R U
H7B H 0.5695 0.5710 0.3631 0.062 Uiso 1 1 calc R U
H7C H 0.4967 0.5442 0.2699 0.062 Uiso 1 1 calc R U
C8 C 0.7107(3) 0.5654(4) 0.3287(3) 0.0374(13) Uani 1 1 d . .
H8A H 0.7248 0.5003 0.3412 0.056 Uiso 1 1 calc R U
H8B H 0.7466 0.5915 0.3016 0.056 Uiso 1 1 calc R U
H8C H 0.7219 0.5981 0.3827 0.056 Uiso 1 1 calc R U
C9 C 0.5968(4) 0.5253(4) 0.1831(3) 0.0423(14) Uani 1 1 d . .
H9A H 0.6110 0.4601 0.1950 0.063 Uiso 1 1 calc R U
H9B H 0.5354 0.5317 0.1440 0.063 Uiso 1 1 calc R U
H9C H 0.6325 0.5517 0.1558 0.063 Uiso 1 1 calc R U
C10 C 0.4105(4) 0.8139(4) -0.0191(4) 0.0507(16) Uani 1 1 d . .
H10A H 0.3476 0.8074 -0.0506 0.076 Uiso 1 1 calc R U
H10B H 0.4234 0.8671 0.0195 0.076 Uiso 1 1 calc R U
H10C H 0.4366 0.8226 -0.0604 0.076 Uiso 1 1 calc R U
C11 C 0.4033(3) 0.7089(5) 0.0936(4) 0.0465(16) Uani 1 1 d . .
H11A H 0.3408 0.7020 0.0591 0.070 Uiso 1 1 calc R U
H11B H 0.4265 0.6524 0.1262 0.070 Uiso 1 1 calc R U
H11C H 0.4137 0.7603 0.1338 0.070 Uiso 1 1 calc R U
C12 C 0.4326(4) 0.6477(4) -0.0282(4) 0.0414(14) Uani 1 1 d . .
H12A H 0.3702 0.6380 -0.0606 0.062 Uiso 1 1 calc R U
H12B H 0.4587 0.6617 -0.0685 0.062 Uiso 1 1 calc R U
H12C H 0.4591 0.5920 0.0044 0.062 Uiso 1 1 calc R U
C13 C 0.4478(3) 0.7274(4) 0.0343(3) 0.0309(12) Uani 1 1 d . .
C14 C 0.2711(3) 0.4160(3) 0.0815(3) 0.0300(11) Uani 1 1 d . .
C15 C 0.3111(4) 0.4326(4) 0.0168(4) 0.0444(14) Uani 1 1 d . .
H15A H 0.3284 0.4971 0.0193 0.067 Uiso 1 1 calc R U
H15B H 0.3621 0.3933 0.0314 0.067 Uiso 1 1 calc R U
H15C H 0.2684 0.4181 -0.0417 0.067 Uiso 1 1 calc R U
C16 C 0.3361(4) 0.4388(4) 0.1728(4) 0.0406(14) Uani 1 1 d . .
H16A H 0.3520 0.5038 0.1759 0.061 Uiso 1 1 calc R U
H16B H 0.3101 0.4264 0.2136 0.061 Uiso 1 1 calc R U
H16C H 0.3880 0.4009 0.1876 0.061 Uiso 1 1 calc R U
C17 C 0.1898(3) 0.4745(4) 0.0577(4) 0.0423(14) Uani 1 1 d . .
H17A H 0.2055 0.5396 0.0615 0.063 Uiso 1 1 calc R U
H17B H 0.1487 0.4601 -0.0015 0.063 Uiso 1 1 calc R U
H17C H 0.1631 0.4613 0.0977 0.063 Uiso 1 1 calc R U
C18 C 0.2271(3) 0.0686(4) 0.1144(3) 0.0327(12) Uani 1 1 d . .
C19 C 0.1372(4) 0.0422(4) 0.1053(4) 0.0547(18) Uani 1 1 d . .
H19A H 0.1376 -0.0218 0.1233 0.082 Uiso 1 1 calc R U
H19B H 0.1201 0.0821 0.1419 0.082 Uiso 1 1 calc R U
H19C H 0.0958 0.0490 0.0448 0.082 Uiso 1 1 calc R U
C20 C 0.2529(5) 0.0108(4) 0.0541(4) 0.065(2) Uani 1 1 d . .
H20A H 0.2546 -0.0541 0.0699 0.097 Uiso 1 1 calc R U
H20B H 0.2105 0.0195 -0.0057 0.097 Uiso 1 1 calc R U
H20C H 0.3104 0.0299 0.0593 0.097 Uiso 1 1 calc R U
C21 C 0.2928(4) 0.0565(4) 0.2077(3) 0.0393(13) Uani 1 1 d . .
H21A H 0.2930 -0.0077 0.2250 0.059 Uiso 1 1 calc R U
H21B H 0.3506 0.0732 0.2126 0.059 Uiso 1 1 calc R U
H21C H 0.2770 0.0960 0.2455 0.059 Uiso 1 1 calc R U
C22 C 0.0276(3) 0.2668(4) -0.0596(3) 0.0309(12) Uani 1 1 d . .
C23 C 0.0891(3) 0.2653(5) -0.1039(3) 0.0430(16) Uani 1 1 d . .
H23A H 0.0556 0.2627 -0.1667 0.064 Uiso 1 1 calc R U
H23B H 0.1247 0.3210 -0.0887 0.064 Uiso 1 1 calc R U
H23C H 0.1266 0.2113 -0.0848 0.064 Uiso 1 1 calc R U
C24 C -0.0304(4) 0.3515(4) -0.0863(4) 0.0489(15) Uani 1 1 d . .
H24A H -0.0633 0.3516 -0.1493 0.073 Uiso 1 1 calc R U
H24B H -0.0705 0.3503 -0.0583 0.073 Uiso 1 1 calc R U
H24C H 0.0055 0.4069 -0.0687 0.073 Uiso 1 1 calc R U
C25 C -0.0279(4) 0.1811(4) -0.0835(3) 0.0416(13) Uani 1 1 d . .
H25A H -0.0598 0.1778 -0.1465 0.062 Uiso 1 1 calc R U
H25B H 0.0092 0.1268 -0.0630 0.062 Uiso 1 1 calc R U
H25C H -0.0691 0.1831 -0.0566 0.062 Uiso 1 1 calc R U
N1 N 0.5792(2) 0.8278(3) 0.2361(2) 0.0237(8) Uani 1 1 d . .
N2 N 0.5928(2) 0.6746(3) 0.2477(2) 0.0209(8) Uani 1 1 d . .
N3 N 0.5435(3) 0.7389(3) 0.0816(3) 0.0258(9) Uani 1 1 d D .
N4 N 0.2459(2) 0.3173(3) 0.0752(2) 0.0220(8) Uani 1 1 d . .
N5 N 0.2258(2) 0.1664(3) 0.0868(2) 0.0230(8) Uani 1 1 d . .
N6 N 0.0761(3) 0.2708(3) 0.0371(3) 0.0256(9) Uani 1 1 d D .
S1 S 0.63982(10) 0.76514(12) 0.43023(9) 0.0403(4) Uani 1 1 d . .
S2 S 0.42340(9) 0.21175(11) 0.13386(10) 0.0429(4) Uani 1 1 d . .
H3N H 0.571(3) 0.740(3) 0.050(3) 0.016(12) Uiso 1 1 d D .
H2P H 0.4892(18) 0.747(3) 0.289(2) 0.004(10) Uiso 1 1 d D .
H3P H 0.283(3) 0.207(3) -0.015(2) 0.026(13) Uiso 1 1 d D .
H6N H 0.043(3) 0.282(4) 0.062(4) 0.05(2) Uiso 1 1 d D .

loop_
_atom_site_aniso_label
_atom_site_aniso_U_11
_atom_site_aniso_U_22
_atom_site_aniso_U_33
_atom_site_aniso_U_23
_atom_site_aniso_U_13
_atom_site_aniso_U_12
Se1 0.0204(3) 0.0518(4) 0.0264(3) -0.0009(2) 0.0142(2) -0.0029(3)
Se2 0.0293(3) 0.0482(4) 0.0212(3) -0.0065(2) 0.0145(2) -0.0039(2)
P1 0.0179(6) 0.0253(6) 0.0171(6) -0.0014(5) 0.0094(5) -0.0008(5)
P2 0.0233(6) 0.0347(7) 0.0214(6) -0.0037(5) 0.0144(5) -0.0010(5)
P3 0.0257(7) 0.0318(7) 0.0237(6) 0.0033(5) 0.0150(5) 0.0031(5)
P4 0.0186(6) 0.0250(6) 0.0160(5) 0.0002(4) 0.0084(4) -0.0020(5)
C1 0.044(3) 0.022(3) 0.043(3) -0.003(2) 0.022(3) 0.001(2)
C2 0.066(4) 0.029(3) 0.054(4) 0.010(3) 0.016(3) -0.005(3)
C3 0.061(4) 0.034(3) 0.042(3) -0.012(3) 0.018(3) -0.017(3)
C4 0.067(5) 0.040(4) 0.103(6) -0.012(4) 0.051(4) 0.014(3)
C6 0.032(3) 0.025(3) 0.024(2) -0.001(2) 0.008(2) -0.002(2)
C7 0.036(3) 0.038(3) 0.045(3) 0.010(3) 0.011(3) -0.010(3)
C8 0.034(3) 0.036(3) 0.038(3) 0.007(2) 0.011(2) 0.005(2)
C9 0.062(4) 0.025(3) 0.037(3) -0.007(2) 0.017(3) 0.002(3)
C10 0.036(3) 0.052(4) 0.046(4) 0.012(3) -0.001(3) 0.012(3)
C11 0.022(3) 0.085(5) 0.033(3) -0.009(3) 0.011(2) -0.010(3)
C12 0.033(3) 0.047(4) 0.036(3) -0.009(3) 0.007(2) -0.009(3)
C13 0.023(3) 0.042(3) 0.024(3) 0.000(2) 0.006(2) -0.007(2)
C14 0.026(3) 0.028(3) 0.034(3) 0.006(2) 0.011(2) -0.003(2)
C15 0.042(3) 0.043(4) 0.051(3) 0.016(3) 0.022(3) -0.008(3)
C16 0.039(3) 0.032(3) 0.045(3) -0.005(3) 0.012(3) -0.016(3)
C17 0.036(3) 0.026(3) 0.062(4) 0.007(3) 0.018(3) 0.004(2)
C18 0.038(3) 0.024(3) 0.034(3) 0.001(2) 0.013(2) 0.000(2)
C19 0.048(4) 0.039(4) 0.063(4) 0.019(3) 0.009(3) -0.020(3)
C20 0.100(6) 0.030(4) 0.058(4) -0.005(3) 0.028(4) 0.013(4)
C21 0.046(3) 0.028(3) 0.036(3) 0.009(2) 0.009(3) 0.001(2)
C22 0.020(3) 0.054(4) 0.017(2) 0.001(2) 0.006(2) -0.001(2)
C23 0.026(3) 0.087(5) 0.017(2) -0.001(3) 0.009(2) -0.008(3)
C24 0.035(3) 0.062(4) 0.044(4) 0.022(3) 0.010(3) 0.010(3)
C25 0.036(3) 0.055(4) 0.029(3) -0.009(3) 0.009(2) -0.010(3)
N1 0.024(2) 0.024(2) 0.024(2) -0.0026(16) 0.0119(16) 0.0028(17)
N2 0.023(2) 0.023(2) 0.0196(19) 0.0010(16) 0.0122(16) -0.0016(17)
N3 0.022(2) 0.038(3) 0.023(2) -0.0002(18) 0.0150(17) -0.0024(18)
N4 0.023(2) 0.022(2) 0.0233(19) 0.0037(16) 0.0117(16) -0.0008(16)
N5 0.026(2) 0.022(2) 0.023(2) 0.0029(16) 0.0123(16) -0.0019(17)
N6 0.018(2) 0.039(3) 0.022(2) 0.0008(17) 0.0098(16) -0.0005(17)
S1 0.0437(8) 0.0585(10) 0.0213(6) -0.0075(6) 0.0163(6) -0.0050(7)
S2 0.0250(7) 0.0572(10) 0.0497(9) 0.0139(7) 0.0188(6) 0.0099(7)

loop_
_atom_type_symbol
_atom_type_description
_atom_type_scat_dispersion_real
_atom_type_scat_dispersion_imag
_atom_type_scat_source
C C 0.0181 0.0091 'International Tables Vol C Tables 4.2.6.8 and 6.1.1.4'
H H 0.0000 0.0000 'International Tables Vol C Tables 4.2.6.8 and 6.1.1.4'
N N 0.0311 0.0180 'International Tables Vol C Tables 4.2.6.8 and 6.1.1.4'
P P 0.2955 0.4335 'International Tables Vol C Tables 4.2.6.8 and 6.1.1.4'
S S 0.3331 0.5567 'International Tables Vol C Tables 4.2.6.8 and 6.1.1.4'
Se Se -0.7943 1.1372 'International Tables Vol C Tables 4.2.6.8 and 6.1.1.4'

loop_
_geom_angle_atom_site_label_1
_geom_angle_atom_site_label_2
_geom_angle_atom_site_label_3
_geom_angle
N3 P1 N2 112.5(2)
N3 P1 N1 112.7(2)
N2 P1 N1 83.42(19)
N3 P1 Se1 109.29(15)
N2 P1 Se1 118.50(14)
N1 P1 Se1 118.50(15)
N3 P1 P2 124.80(15)
N2 P1 P2 41.81(13)
N1 P1 P2 41.89(14)
Se1 P1 P2 125.91(6)
N2 P2 N1 84.14(19)
N2 P2 S1 122.03(16)
N1 P2 S1 122.09(16)
N2 P2 P1 42.14(13)
N1 P2 P1 42.29(13)
S1 P2 P1 131.77(8)
N2 P2 H2P 106.9(17)
N1 P2 H2P 105.7(17)
S1 P2 H2P 112.2(16)
P1 P2 H2P 116.1(16)
N4 P3 N5 84.2(2)
N4 P3 S2 121.76(16)
N5 P3 S2 123.10(16)
N4 P3 P4 42.12(13)
N5 P3 P4 42.33(14)
S2 P3 P4 132.61(8)
N4 P3 H3P 112(2)
N5 P3 H3P 105(2)
S2 P3 H3P 109(2)
P4 P3 H3P 119(2)
N6 P4 N4 112.5(2)
N6 P4 N5 113.0(2)
N4 P4 N5 83.05(19)
N6 P4 Se2 108.93(16)
N4 P4 Se2 119.01(14)
N5 P4 Se2 118.52(14)
N6 P4 P3 124.66(16)
N4 P4 P3 41.58(14)
N5 P4 P3 41.73(13)
Se2 P4 P3 126.41(6)
N1 C1 C2 109.0(4)
N1 C1 C3 110.0(4)
C2 C1 C3 110.2(5)
N1 C1 C4 106.6(5)
C2 C1 C4 110.2(5)
C3 C1 C4 110.7(5)
C1 C2 H2A 109.5
C1 C2 H2B 109.5
H2A C2 H2B 109.5
C1 C2 H2C 109.5
H2A C2 H2C 109.5
H2B C2 H2C 109.5
C1 C3 H3A 109.5
C1 C3 H3B 109.5
H3A C3 H3B 109.5
C1 C3 H3C 109.5
H3A C3 H3C 109.5
H3B C3 H3C 109.5
C1 C4 H4A 109.5
C1 C4 H4B 109.5
H4A C4 H4B 109.5
C1 C4 H4C 109.5
H4A C4 H4C 109.5
H4B C4 H4C 109.5
N2 C6 C9 108.8(4)
N2 C6 C7 107.8(4)
C9 C6 C7 110.6(4)
N2 C6 C8 109.6(4)
C9 C6 C8 109.9(4)
C7 C6 C8 110.0(4)
C6 C7 H7A 109.5
C6 C7 H7B 109.5
H7A C7 H7B 109.5
C6 C7 H7C 109.5
H7A C7 H7C 109.5
H7B C7 H7C 109.5
C6 C8 H8A 109.5
C6 C8 H8B 109.5
H8A C8 H8B 109.5
C6 C8 H8C 109.5
H8A C8 H8C 109.5
H8B C8 H8C 109.5
C6 C9 H9A 109.5
C6 C9 H9B 109.5
H9A C9 H9B 109.5
C6 C9 H9C 109.5
H9A C9 H9C 109.5
H9B C9 H9C 109.5
C13 C10 H10A 109.5
C13 C10 H10B 109.5
H10A C10 H10B 109.5
C13 C10 H10C 109.5
H10A C10 H10C 109.5
H10B C10 H10C 109.5
C13 C11 H11A 109.5
C13 C11 H11B 109.5
H11A C11 H11B 109.5
C13 C11 H11C 109.5
H11A C11 H11C 109.5
H11B C11 H11C 109.5
C13 C12 H12A 109.5
C13 C12 H12B 109.5
H12A C12 H12B 109.5
C13 C12 H12C 109.5
H12A C12 H12C 109.5
H12B C12 H12C 109.5
N3 C13 C11 113.1(4)
N3 C13 C12 107.1(4)
C11 C13 C12 109.9(5)
N3 C13 C10 108.5(4)
C11 C13 C10 110.1(5)
C12 C13 C10 107.9(5)
N4 C14 C16 110.4(4)
N4 C14 C17 108.6(4)
C16 C14 C17 110.0(5)
N4 C14 C15 107.4(4)
C16 C14 C15 110.3(4)
C17 C14 C15 110.0(4)
C14 C15 H15A 109.5
C14 C15 H15B 109.5
H15A C15 H15B 109.5
C14 C15 H15C 109.5
H15A C15 H15C 109.5
H15B C15 H15C 109.5
C14 C16 H16A 109.5
C14 C16 H16B 109.5
H16A C16 H16B 109.5
C14 C16 H16C 109.5
H16A C16 H16C 109.5
H16B C16 H16C 109.5
C14 C17 H17A 109.5
C14 C17 H17B 109.5
H17A C17 H17B 109.5
C14 C17 H17C 109.5
H17A C17 H17C 109.5
H17B C17 H17C 109.5
N5 C18 C19 109.1(4)
N5 C18 C21 110.3(4)
C19 C18 C21 110.3(5)
N5 C18 C20 106.7(4)
C19 C18 C20 110.3(5)
C21 C18 C20 110.2(5)
C18 C19 H19A 109.5
C18 C19 H19B 109.5
H19A C19 H19B 109.5
C18 C19 H19C 109.5
H19A C19 H19C 109.5
H19B C19 H19C 109.5
C18 C20 H20A 109.5
C18 C20 H20B 109.5
H20A C20 H20B 109.5
C18 C20 H20C 109.5
H20A C20 H20C 109.5
H20B C20 H20C 109.5
C18 C21 H21A 109.5
C18 C21 H21B 109.5
H21A C21 H21B 109.5
C18 C21 H21C 109.5
H21A C21 H21C 109.5
H21B C21 H21C 109.5
N6 C22 C25 108.9(4)
N6 C22 C23 111.5(4)
C25 C22 C23 109.4(5)
N6 C22 C24 106.7(4)
C25 C22 C24 109.6(5)
C23 C22 C24 110.8(5)
C22 C23 H23A 109.5
C22 C23 H23B 109.5
H23A C23 H23B 109.5
C22 C23 H23C 109.5
H23A C23 H23C 109.5
H23B C23 H23C 109.5
C22 C24 H24A 109.5
C22 C24 H24B 109.5
H24A C24 H24B 109.5
C22 C24 H24C 109.5
H24A C24 H24C 109.5
H24B C24 H24C 109.5
C22 C25 H25A 109.5
C22 C25 H25B 109.5
H25A C25 H25B 109.5
C22 C25 H25C 109.5
H25A C25 H25C 109.5
H25B C25 H25C 109.5
C1 N1 P2 129.1(3)
C1 N1 P1 131.8(3)
P2 N1 P1 95.8(2)
C6 N2 P2 128.9(3)
C6 N2 P1 132.6(3)
P2 N2 P1 96.0(2)
C13 N3 P1 135.9(3)
C13 N3 H3N 115(3)
P1 N3 H3N 109(3)
C14 N4 P3 129.0(3)
C14 N4 P4 132.0(3)
P3 N4 P4 96.3(2)
C18 N5 P3 129.4(3)
C18 N5 P4 130.4(3)
P3 N5 P4 95.9(2)
C22 N6 P4 135.9(3)
C22 N6 H6N 112(4)
P4 N6 H6N 112(4)

loop_
_geom_bond_atom_site_label_1
_geom_bond_atom_site_label_2
_geom_bond_distance
Se1 P1 2.0987(12)
Se2 P4 2.0902(12)
P1 N3 1.627(4)
P1 N2 1.685(4)
P1 N1 1.690(4)
P1 P2 2.4981(16)
P2 N2 1.675(4)
P2 N1 1.677(4)
P2 S1 1.9263(19)
P2 H2P 1.29(3)
P3 N4 1.674(4)
P3 N5 1.678(4)
P3 S2 1.9301(19)
P3 P4 2.5072(16)
P3 H3P 1.31(3)
P4 N6 1.630(4)
P4 N4 1.692(4)
P4 N5 1.698(4)
C1 N1 1.498(6)
C1 C2 1.517(8)
C1 C3 1.521(8)
C1 C4 1.530(7)
C2 H2A 0.9800
C2 H2B 0.9800
C2 H2C 0.9800
C3 H3A 0.9800
C3 H3B 0.9800
C3 H3C 0.9800
C4 H4A 0.9800
C4 H4B 0.9800
C4 H4C 0.9800
C6 N2 1.499(6)
C6 C9 1.515(7)
C6 C7 1.526(7)
C6 C8 1.533(7)
C7 H7A 0.9800
C7 H7B 0.9800
C7 H7C 0.9800
C8 H8A 0.9800
C8 H8B 0.9800
C8 H8C 0.9800
C9 H9A 0.9800
C9 H9B 0.9800
C9 H9C 0.9800
C10 C13 1.528(8)
C10 H10A 0.9800
C10 H10B 0.9800
C10 H10C 0.9800
C11 C13 1.512(7)
C11 H11A 0.9800
C11 H11B 0.9800
C11 H11C 0.9800
C12 C13 1.522(7)
C12 H12A 0.9800
C12 H12B 0.9800
C12 H12C 0.9800
C13 N3 1.492(6)
C14 N4 1.492(6)
C14 C16 1.521(7)
C14 C17 1.525(7)
C14 C15 1.531(7)
C15 H15A 0.9800
C15 H15B 0.9800
C15 H15C 0.9800
C16 H16A 0.9800
C16 H16B 0.9800
C16 H16C 0.9800
C17 H17A 0.9800
C17 H17B 0.9800
C17 H17C 0.9800
C18 N5 1.497(6)
C18 C19 1.517(7)
C18 C21 1.524(7)
C18 C20 1.524(8)
C19 H19A 0.9800
C19 H19B 0.9800
C19 H19C 0.9800
C20 H20A 0.9800
C20 H20B 0.9800
C20 H20C 0.9800
C21 H21A 0.9800
C21 H21B 0.9800
C21 H21C 0.9800
C22 N6 1.503(6)
C22 C25 1.516(7)
C22 C23 1.517(7)
C22 C24 1.525(8)
C23 H23A 0.9800
C23 H23B 0.9800
C23 H23C 0.9800
C24 H24A 0.9800
C24 H24B 0.9800
C24 H24C 0.9800
C25 H25A 0.9800
C25 H25B 0.9800
C25 H25C 0.9800
N3 H3N 0.84(3)
N6 H6N 0.84(4)

loop_
_geom_torsion_atom_site_label_1
_geom_torsion_atom_site_label_2
_geom_torsion_atom_site_label_3
_geom_torsion_atom_site_label_4
_geom_torsion
C2 C1 N1 P2 -166.2(4)
C3 C1 N1 P2 72.8(6)
C4 C1 N1 P2 -47.3(6)
C2 C1 N1 P1 39.2(7)
C3 C1 N1 P1 -81.7(6)
C4 C1 N1 P1 158.2(4)
N2 P2 N1 C1 -166.9(4)
S1 P2 N1 C1 -42.5(5)
P1 P2 N1 C1 -161.2(5)
N2 P2 N1 P1 -5.8(2)
S1 P2 N1 P1 118.64(16)
N3 P1 N1 C1 -82.2(5)
N2 P1 N1 C1 166.1(5)
Se1 P1 N1 C1 47.2(5)
P2 P1 N1 C1 160.4(6)
N3 P1 N1 P2 117.4(2)
N2 P1 N1 P2 5.7(2)
Se1 P1 N1 P2 -113.21(15)
C9 C6 N2 P2 159.5(4)
C7 C6 N2 P2 39.5(6)
C8 C6 N2 P2 -80.3(5)
C9 C6 N2 P1 -43.0(6)
C7 C6 N2 P1 -163.0(4)
C8 C6 N2 P1 77.2(5)
N1 P2 N2 C6 169.3(4)
S1 P2 N2 C6 44.9(4)
P1 P2 N2 C6 163.5(5)
N1 P2 N2 P1 5.8(2)
S1 P2 N2 P1 -118.67(16)
N3 P1 N2 C6 79.8(5)
N1 P1 N2 C6 -168.3(4)
Se1 P1 N2 C6 -49.4(5)
P2 P1 N2 C6 -162.6(5)
N3 P1 N2 P2 -117.6(2)
N1 P1 N2 P2 -5.7(2)
Se1 P1 N2 P2 113.20(15)
C11 C13 N3 P1 -9.9(8)
C12 C13 N3 P1 -131.2(5)
C10 C13 N3 P1 112.6(5)
N2 P1 N3 C13 45.0(6)
N1 P1 N3 C13 -47.2(6)
Se1 P1 N3 C13 178.9(5)
P2 P1 N3 C13 -1.0(6)
C16 C14 N4 P3 -78.6(5)
C17 C14 N4 P3 160.8(4)
C15 C14 N4 P3 41.8(6)
C16 C14 N4 P4 78.5(5)
C17 C14 N4 P4 -42.2(6)
C15 C14 N4 P4 -161.2(4)
N5 P3 N4 C14 168.5(4)
S2 P3 N4 C14 42.9(4)
P4 P3 N4 C14 163.1(5)
N5 P3 N4 P4 5.47(19)
S2 P3 N4 P4 -120.17(15)
N6 P4 N4 C14 80.3(4)
N5 P4 N4 C14 -167.7(4)
Se2 P4 N4 C14 -48.8(5)
P3 P4 N4 C14 -162.3(5)
N6 P4 N4 P3 -117.5(2)
N5 P4 N4 P3 -5.42(19)
Se2 P4 N4 P3 113.43(15)
C19 C18 N5 P3 -167.5(4)
C21 C18 N5 P3 71.3(5)
C20 C18 N5 P3 -48.3(6)
C19 C18 N5 P4 41.4(6)
C21 C18 N5 P4 -79.8(5)
C20 C18 N5 P4 160.6(4)
N4 P3 N5 C18 -163.7(4)
S2 P3 N5 C18 -39.3(5)
P4 P3 N5 C18 -158.3(5)
N4 P3 N5 P4 -5.45(19)
S2 P3 N5 P4 118.97(16)
N6 P4 N5 C18 -85.1(4)
N4 P4 N5 C18 163.4(4)
Se2 P4 N5 C18 44.0(5)
P3 P4 N5 C18 158.0(5)
N6 P4 N5 P3 116.9(2)
N4 P4 N5 P3 5.40(19)
Se2 P4 N5 P3 -113.93(14)
C25 C22 N6 P4 110.4(5)
C23 C22 N6 P4 -10.4(8)
C24 C22 N6 P4 -131.4(5)
N4 P4 N6 C22 44.5(6)
N5 P4 N6 C22 -47.5(6)
Se2 P4 N6 C22 178.6(5)
P3 P4 N6 C22 -1.3(6)
